data_7221051
loop_
_publ_author_name
'Acha, Roland T.'
'Pilkington, Melanie'

_publ_section_title
;
 Probing the structural changes accompanying a spin crossover transition
 in a chiral [Fe(ii)(N3O2)(CN)2] macrocycle by X-ray crystallography
;
_journal_issue 46
_journal_name_full CrystEngComm
_journal_page_first 8897
_journal_paper_doi 10.1039/C5CE01052G
_journal_volume 17
_journal_year 2015
_chemical_absolute_configuration syn
_chemical_formula_moiety 'C33 H37 Fe N5 O4, H2 O'
_chemical_formula_sum 'C33 H39 Fe N5 O5'
_chemical_formula_weight 641.54
_chemical_name_systematic
;
 ?
;
_space_group_crystal_system triclinic
_space_group_IT_number 1
_space_group_name_Hall 'P 1'
_space_group_name_H-M_alt 'P 1'
_symmetry_space_group_name_Hall 'P 1'
_symmetry_space_group_name_H-M 'P 1'
_atom_sites_solution_hydrogens mixed
_audit_creation_method SHELXL-2014
_audit_update_record
;
2015-05-29 deposited with the CCDC.
2015-07-07 downloaded from the CCDC.
;
_cell_angle_alpha 76.045(3)
_cell_angle_beta 80.991(2)
_cell_angle_gamma 71.463(2)
_cell_formula_units_Z 2
_cell_length_a 7.5843(6)
_cell_length_b 10.6128(10)
_cell_length_c 21.007(2)
_cell_measurement_reflns_used 9821
_cell_measurement_temperature 150(2)
_cell_measurement_theta_max 30.80
_cell_measurement_theta_min 2.48
_cell_volume 1549.9(2)
_computing_cell_refinement 'Bruker SAINT'
_computing_data_collection 'Bruker APEX2'
_computing_data_reduction 'Bruker SAINT'
_computing_molecular_graphics 'Bruker SHELXTL'
_computing_publication_material 'Bruker SHELXTL'
_computing_structure_refinement 'SHELXL-97 (Sheldrick, 1997)'
_computing_structure_solution 'SHELXS-97 (Sheldrick, 1990)'
_diffrn_ambient_temperature 150(2)
_diffrn_measured_fraction_theta_full 0.996
_diffrn_measured_fraction_theta_max 0.959
_diffrn_measurement_device_type 'Bruker APEX-II CCD'
_diffrn_measurement_method '\f and \w scans'
_diffrn_radiation_monochromator graphite
_diffrn_radiation_source 'fine-focus sealed tube'
_diffrn_radiation_type MoK\a
_diffrn_radiation_wavelength 0.71073
_diffrn_reflns_av_R_equivalents 0.0417
_diffrn_reflns_av_unetI/netI 0.0684
_diffrn_reflns_laue_measured_fraction_full 0.996
_diffrn_reflns_laue_measured_fraction_max 0.959
_diffrn_reflns_limit_h_max 10
_diffrn_reflns_limit_h_min -10
_diffrn_reflns_limit_k_max 15
_diffrn_reflns_limit_k_min -14
_diffrn_reflns_limit_l_max 29
_diffrn_reflns_limit_l_min -28
_diffrn_reflns_number 33992
_diffrn_reflns_point_group_measured_fraction_full 0.940
_diffrn_reflns_point_group_measured_fraction_max 0.822
_diffrn_reflns_theta_full 25.242
_diffrn_reflns_theta_max 30.846
_diffrn_reflns_theta_min 2.005
_exptl_absorpt_coefficient_mu 0.536
_exptl_absorpt_correction_T_max 0.7461
_exptl_absorpt_correction_T_min 0.6679
_exptl_absorpt_correction_type multi-scan
_exptl_absorpt_process_details Bruker-SADABS
_exptl_crystal_colour red
_exptl_crystal_density_diffrn 1.375
_exptl_crystal_description needle
_exptl_crystal_F_000 676
_exptl_crystal_size_max 0.20
_exptl_crystal_size_mid 0.07
_exptl_crystal_size_min 0.03
_refine_diff_density_max 0.564
_refine_diff_density_min -0.594
_refine_diff_density_rms 0.109
_refine_ls_abs_structure_details
;
 Flack x determined using 4824 quotients [(I+)-(I-)]/[(I+)+(I-)]
 (Parsons, Flack and Wagner, Acta Cryst. B69 (2013) 249-259).
;
_refine_ls_abs_structure_Flack 0.171(10)
_refine_ls_extinction_method none
_refine_ls_goodness_of_fit_ref 1.028
_refine_ls_hydrogen_treatment mixed
_refine_ls_matrix_type full
_refine_ls_number_parameters 809
_refine_ls_number_reflns 16024
_refine_ls_number_restraints 9
_refine_ls_restrained_S_all 1.027
_refine_ls_R_factor_all 0.0850
_refine_ls_R_factor_gt 0.0649
_refine_ls_shift/su_max 0.001
_refine_ls_shift/su_mean 0.000
_refine_ls_structure_factor_coef Fsqd
_refine_ls_weighting_details 'w=1/[\s^2^(Fo^2^)+(0.0619P)^2^+2.2270P] where P=(Fo^2^+2Fc^2^)/3'
_refine_ls_weighting_scheme calc
_refine_ls_wR_factor_gt 0.1448
_refine_ls_wR_factor_ref 0.1583
_reflns_Friedel_coverage 0.714
_reflns_friedel_fraction_full 0.884
_reflns_friedel_fraction_max 0.684
_reflns_number_gt 12982
_reflns_number_total 16024
_reflns_threshold_expression 'I > 2\s(I)'
_cod_data_source_file c5ce01052g2.cif
_cod_data_source_block fulldat
_cod_depositor_comments 'Adding full bibliography for 7221050--7221051.cif.'
_cod_database_code 7221051
_shelx_space_group_comment
;
The symmetry employed for this shelxl refinement is uniquely defined
by the following loop, which should always be used as a source of
symmetry information in preference to the above space-group names.
They are only intended as comments.
;
_shelxl_version_number 2014-3

loop_
_space_group_symop_operation_xyz
'x, y, z'

loop_
_atom_site_label
_atom_site_type_symbol
_atom_site_fract_x
_atom_site_fract_y
_atom_site_fract_z
_atom_site_U_iso_or_equiv
_atom_site_adp_type
_atom_site_occupancy
_atom_site_site_symmetry_order
_atom_site_calc_flag
_atom_site_refinement_flags_posn
_atom_site_refinement_flags_adp
Fe1 Fe 0.92275(7) 0.79249(6) 0.16889(4) 0.01687(19) Uani 1 1 d . .
Fe2 Fe 0.90630(8) 0.14435(7) 0.45082(4) 0.0220(2) Uani 1 1 d . .
N1 N 1.0926(7) 0.8825(5) 0.1816(3) 0.0182(12) Uani 1 1 d . .
N2 N 0.9175(7) 0.7431(5) 0.2589(3) 0.0186(12) Uani 1 1 d . .
N3 N 0.7421(7) 0.6778(6) 0.1883(3) 0.0214(13) Uani 1 1 d . .
N4 N 0.5966(9) 1.0568(7) 0.1698(4) 0.0347(17) Uani 1 1 d . .
N5 N 1.2469(9) 0.5327(7) 0.1500(4) 0.0357(17) Uani 1 1 d . .
N6 N 1.0873(8) 0.2584(6) 0.4326(3) 0.0237(13) Uani 1 1 d . .
N7 N 0.9154(7) 0.1918(6) 0.3602(3) 0.0207(13) Uani 1 1 d . .
N8 N 0.7321(7) 0.0536(6) 0.4354(3) 0.0247(14) Uani 1 1 d . .
N9 N 0.5754(10) 0.4026(7) 0.4619(4) 0.0351(16) Uani 1 1 d . .
N10 N 1.2387(9) -0.1202(7) 0.4510(4) 0.0325(16) Uani 1 1 d . .
O2 O 0.9933(6) 0.8908(4) 0.0656(2) 0.0194(9) Uani 1 1 d . .
O1 O 0.6658(5) 0.8322(4) 0.0612(2) 0.0266(8) Uani 1 1 d . .
O4 O 1.2467(7) 0.7813(5) -0.0548(3) 0.0359(12) Uani 1 1 d . .
O3 O 0.6418(7) 1.1187(5) -0.0675(3) 0.0377(12) Uani 1 1 d . .
O5 O 0.8294(8) 0.0298(8) 0.5541(3) 0.0521(18) Uani 1 1 d . .
O6 O 1.0545(9) 0.1623(6) 0.5717(3) 0.072(2) Uani 1 1 d . .
O7 O 1.1322(7) -0.1547(7) 0.6841(3) 0.0499(16) Uani 1 1 d . .
O8 O 0.6087(7) 0.1929(5) 0.6771(3) 0.0417(13) Uani 1 1 d . .
O9 O 0.2279(8) 0.5948(6) 0.5042(4) 0.0438(16) Uani 1 1 d D .
O10 O 0.5940(8) 0.3422(6) 0.1149(4) 0.0473(17) Uani 1 1 d D .
C1 C 1.0302(9) 0.7855(7) 0.2896(4) 0.0255(16) Uani 1 1 d . .
C2 C 1.0328(10) 0.7485(8) 0.3577(4) 0.0284(17) Uani 1 1 d . .
H2 H 1.1106 0.7747 0.3787 0.034 Uiso 1 1 calc R U
C3 C 0.9192(11) 0.6725(8) 0.3941(4) 0.0296(17) Uani 1 1 d . .
H3 H 0.9179 0.6496 0.4398 0.035 Uiso 1 1 calc R U
C4 C 0.8065(10) 0.6304(8) 0.3623(4) 0.0292(17) Uani 1 1 d . .
H4 H 0.7318 0.5777 0.3863 0.035 Uiso 1 1 calc R U
C5 C 0.8070(8) 0.6677(7) 0.2945(4) 0.0183(14) Uani 1 1 d . .
C6 C 0.7057(9) 0.6336(7) 0.2494(4) 0.0224(16) Uani 1 1 d . .
C7 C 0.5690(9) 0.5503(8) 0.2795(4) 0.0312(18) Uani 1 1 d . .
H7A H 0.6379 0.4581 0.2964 0.047 Uiso 1 1 calc R U
H7B H 0.4939 0.5523 0.2463 0.047 Uiso 1 1 calc R U
H7C H 0.4897 0.5885 0.3147 0.047 Uiso 1 1 calc R U
C8 C 0.6518(9) 0.6399(7) 0.1409(4) 0.0258(16) Uani 1 1 d . .
H8A H 0.5176 0.6794 0.1467 0.031 Uiso 1 1 calc R U
H8B H 0.6782 0.5419 0.1496 0.031 Uiso 1 1 calc R U
C9 C 0.7213(9) 0.6887(7) 0.0717(4) 0.0311(16) Uani 1 1 d . .
H9A H 0.8561 0.6534 0.0657 0.037 Uiso 1 1 calc R U
H9B H 0.6673 0.6592 0.0411 0.037 Uiso 1 1 calc R U
C10 C 0.7452(7) 0.9022(6) 0.0023(3) 0.0250(11) Uani 1 1 d . .
H10 H 0.7217 0.8729 -0.0355 0.030 Uiso 1 1 calc R U
C11 C 0.6358(8) 1.0487(6) -0.0010(3) 0.0305(13) Uani 1 1 d . .
H11A H 0.5074 1.0558 0.0163 0.037 Uiso 1 1 calc R U
H11B H 0.6889 1.0886 0.0254 0.037 Uiso 1 1 calc R U
C12 C 0.5410(10) 1.2592(8) -0.0763(5) 0.043(2) Uani 1 1 d . .
H12A H 0.5468 1.2997 -0.1229 0.052 Uiso 1 1 calc R U
H12B H 0.6004 1.3038 -0.0545 0.052 Uiso 1 1 calc R U
C13 C 0.3380(9) 1.2839(7) -0.0493(4) 0.0309(16) Uani 1 1 d . .
C18 C 0.2739(12) 1.3381(7) 0.0059(4) 0.0439(19) Uani 1 1 d . .
H14 H 0.3544 1.3643 0.0257 0.053 Uiso 1 1 calc R U
C17 C 0.0925(12) 1.3542(8) 0.0325(4) 0.047(2) Uani 1 1 d . .
H15 H 0.0504 1.3929 0.0694 0.057 Uiso 1 1 calc R U
C16 C -0.0266(11) 1.3133(9) 0.0047(5) 0.047(2) Uani 1 1 d . .
H16 H -0.1484 1.3219 0.0233 0.056 Uiso 1 1 calc R U
C15 C 0.0366(11) 1.2585(10) -0.0519(5) 0.043(2) Uani 1 1 d . .
H17 H -0.0441 1.2325 -0.0717 0.052 Uiso 1 1 calc R U
C14 C 0.2172(11) 1.2434(9) -0.0781(5) 0.0369(19) Uani 1 1 d . .
H18 H 0.2596 1.2059 -0.1154 0.044 Uiso 1 1 calc R U
C19 C 0.9559(7) 0.8780(6) 0.0016(3) 0.0222(12) Uani 1 1 d . .
H19 H 0.9855 0.9537 -0.0307 0.027 Uiso 1 1 calc R U
C20 C 1.0853(9) 0.7487(7) -0.0186(4) 0.0299(14) Uani 1 1 d . .
H20A H 1.1207 0.6780 0.0201 0.036 Uiso 1 1 calc R U
H20B H 1.0233 0.7168 -0.0458 0.036 Uiso 1 1 calc R U
C21 C 1.3885(11) 0.6654(9) -0.0688(5) 0.0376(19) Uani 1 1 d . .
H21A H 1.3415 0.6203 -0.0946 0.045 Uiso 1 1 calc R U
H21B H 1.4259 0.6022 -0.0281 0.045 Uiso 1 1 calc R U
C22 C 1.5542(10) 0.7064(9) -0.1067(4) 0.0310(17) Uani 1 1 d . .
C23 C 1.5429(11) 0.8412(9) -0.1344(4) 0.0369(18) Uani 1 1 d . .
H23 H 1.4316 0.9094 -0.1298 0.044 Uiso 1 1 calc R U
C24 C 1.6983(13) 0.8724(10) -0.1686(5) 0.044(2) Uani 1 1 d . .
H24 H 1.6915 0.9630 -0.1857 0.053 Uiso 1 1 calc R U
C25 C 1.8628(12) 0.7748(11) -0.1783(5) 0.048(2) Uani 1 1 d . .
H25 H 1.9655 0.7986 -0.2022 0.057 Uiso 1 1 calc R U
C26 C 1.8736(12) 0.6420(10) -0.1523(5) 0.047(2) Uani 1 1 d . .
H26 H 1.9845 0.5749 -0.1590 0.056 Uiso 1 1 calc R U
C27 C 1.7203(12) 0.6054(11) -0.1157(5) 0.046(2) Uani 1 1 d . .
H27 H 1.7292 0.5148 -0.0976 0.055 Uiso 1 1 calc R U
C28 C 1.1739(9) 0.9114(8) 0.0645(4) 0.0238(14) Uani 1 1 d . .
H28A H 1.1969 0.9755 0.0249 0.029 Uiso 1 1 calc R U
H28B H 1.2722 0.8263 0.0652 0.029 Uiso 1 1 calc R U
C29 C 1.1703(9) 0.9666(8) 0.1253(4) 0.0250(15) Uani 1 1 d . .
H29A H 1.2956 0.9625 0.1323 0.030 Uiso 1 1 calc R U
H29B H 1.0935 1.0604 0.1198 0.030 Uiso 1 1 calc R U
C30 C 1.1302(8) 0.8674(7) 0.2419(4) 0.0235(16) Uani 1 1 d . .
C31 C 1.2623(9) 0.9267(8) 0.2638(4) 0.0274(16) Uani 1 1 d . .
H31A H 1.2056 1.0223 0.2612 0.041 Uiso 1 1 calc R U
H31B H 1.3764 0.9121 0.2356 0.041 Uiso 1 1 calc R U
H31C H 1.2886 0.8832 0.3084 0.041 Uiso 1 1 calc R U
C32 C 0.7138(10) 0.9577(7) 0.1702(4) 0.0197(15) Uani 1 1 d . .
C33 C 1.1270(9) 0.6297(8) 0.1554(4) 0.0241(16) Uani 1 1 d . .
C34 C 1.0292(10) 0.2665(7) 0.3263(4) 0.0271(17) Uani 1 1 d . .
C35 C 1.0373(10) 0.3020(7) 0.2574(4) 0.0261(16) Uani 1 1 d . .
H35 H 1.1176 0.3506 0.2337 0.031 Uiso 1 1 calc R U
C36 C 0.9234(12) 0.2633(8) 0.2255(4) 0.0343(19) Uani 1 1 d . .
H36 H 0.9234 0.2892 0.1799 0.041 Uiso 1 1 calc R U
C37 C 0.8082(10) 0.1856(7) 0.2606(4) 0.0272(17) Uani 1 1 d . .
H37 H 0.7335 0.1579 0.2390 0.033 Uiso 1 1 calc R U
C38 C 0.8079(8) 0.1507(6) 0.3287(3) 0.0171(13) Uani 1 1 d . .
C39 C 0.7002(9) 0.0678(7) 0.3753(4) 0.0209(14) Uani 1 1 d . .
C40 C 0.5735(10) 0.0097(8) 0.3515(4) 0.0293(17) Uani 1 1 d . .
H40A H 0.4570 0.0783 0.3428 0.044 Uiso 1 1 calc R U
H40B H 0.5515 -0.0650 0.3846 0.044 Uiso 1 1 calc R U
H40C H 0.6306 -0.0216 0.3118 0.044 Uiso 1 1 calc R U
C41 C 0.6491(11) -0.0294(8) 0.4909(4) 0.0317(18) Uani 1 1 d . .
H41A H 0.7208 -0.1242 0.4950 0.038 Uiso 1 1 calc R U
H41B H 0.5225 -0.0204 0.4832 0.038 Uiso 1 1 calc R U
C42 C 0.6481(11) 0.0161(9) 0.5528(5) 0.0360(19) Uani 1 1 d . .
H42A H 0.5532 0.1023 0.5537 0.043 Uiso 1 1 calc R U
H42B H 0.6215 -0.0501 0.5908 0.043 Uiso 1 1 calc R U
C43 C 0.8976(9) 0.0014(8) 0.6180(4) 0.0352(16) Uani 1 1 d . .
H43 H 0.8054 -0.0254 0.6524 0.042 Uiso 1 1 calc R U
C44 C 1.0790(8) -0.1153(7) 0.6188(3) 0.0365(14) Uani 1 1 d . .
H44A H 1.0596 -0.1910 0.6055 0.044 Uiso 1 1 calc R U
H44B H 1.1756 -0.0858 0.5886 0.044 Uiso 1 1 calc R U
C45 C 1.2525(12) -0.2883(11) 0.7014(6) 0.063(3) Uani 1 1 d . .
H45A H 1.1967 -0.3506 0.6910 0.076 Uiso 1 1 calc R U
H45B H 1.2597 -0.3101 0.7487 0.076 Uiso 1 1 calc R U
C46 C 1.4463(9) -0.3127(7) 0.6687(4) 0.0345(17) Uani 1 1 d . .
C47 C 1.4927(11) -0.3533(8) 0.6084(4) 0.0402(17) Uani 1 1 d . .
H47 H 1.4001 -0.3634 0.5875 0.048 Uiso 1 1 calc R U
C48 C 1.6717(12) -0.3787(8) 0.5793(4) 0.0441(19) Uani 1 1 d . .
H48 H 1.6997 -0.4049 0.5389 0.053 Uiso 1 1 calc R U
C49 C 1.8106(12) -0.3652(9) 0.6103(5) 0.049(2) Uani 1 1 d . .
H49 H 1.9321 -0.3821 0.5905 0.059 Uiso 1 1 calc R U
C50 C 1.7705(13) -0.3274(10) 0.6691(6) 0.050(2) Uani 1 1 d . .
H50 H 1.8649 -0.3189 0.6897 0.060 Uiso 1 1 calc R U
C51 C 1.5879(12) -0.3011(9) 0.6994(5) 0.040(2) Uani 1 1 d . .
H51 H 1.5617 -0.2758 0.7400 0.048 Uiso 1 1 calc R U
C52 C 0.9247(9) 0.1308(7) 0.6263(3) 0.0383(15) Uani 1 1 d . .
H52 H 0.9850 0.1114 0.6671 0.046 Uiso 1 1 calc R U
C53 C 0.7422(10) 0.2445(8) 0.6308(4) 0.0400(18) Uani 1 1 d . .
H53A H 0.7645 0.3183 0.6449 0.048 Uiso 1 1 calc R U
H53B H 0.6940 0.2794 0.5879 0.048 Uiso 1 1 calc R U
C54 C 0.4389(13) 0.2976(10) 0.6819(6) 0.052(3) Uani 1 1 d . .
H54A H 0.4014 0.3424 0.6380 0.063 Uiso 1 1 calc R U
H54B H 0.4584 0.3645 0.7022 0.063 Uiso 1 1 calc R U
C55 C 0.2865(12) 0.2445(9) 0.7215(5) 0.044(2) Uani 1 1 d . .
C56 C 0.1155(14) 0.3361(11) 0.7356(6) 0.056(3) Uani 1 1 d . .
H56 H 0.1002 0.4284 0.7203 0.067 Uiso 1 1 calc R U
C57 C -0.0316(16) 0.2952(14) 0.7712(7) 0.069(3) Uani 1 1 d . .
H57 H -0.1451 0.3590 0.7790 0.083 Uiso 1 1 calc R U
C58 C -0.0096(15) 0.1585(13) 0.7955(5) 0.055(3) Uani 1 1 d . .
H58 H -0.1070 0.1301 0.8211 0.066 Uiso 1 1 calc R U
C59 C 0.1536(15) 0.0660(11) 0.7820(5) 0.055(3) Uani 1 1 d . .
H59 H 0.1682 -0.0260 0.7981 0.066 Uiso 1 1 calc R U
C60 C 0.3002(13) 0.1086(10) 0.7440(5) 0.044(2) Uani 1 1 d . .
H60 H 0.4099 0.0439 0.7335 0.053 Uiso 1 1 calc R U
C61 C 1.0604(12) 0.2923(9) 0.5455(5) 0.045(2) Uani 1 1 d . .
H61A H 1.1147 0.3240 0.5752 0.054 Uiso 1 1 calc R U
H61B H 0.9354 0.3525 0.5389 0.054 Uiso 1 1 calc R U
C62 C 1.1782(10) 0.2915(8) 0.4806(4) 0.0316(18) Uani 1 1 d . .
H62A H 1.1976 0.3799 0.4636 0.038 Uiso 1 1 calc R U
H62B H 1.2992 0.2250 0.4873 0.038 Uiso 1 1 calc R U
C63 C 1.1306(9) 0.3011(7) 0.3692(4) 0.0249(16) Uani 1 1 d . .
C64 C 1.2683(11) 0.3754(8) 0.3429(4) 0.0335(19) Uani 1 1 d . .
H64A H 1.3850 0.3254 0.3612 0.050 Uiso 1 1 calc R U
H64B H 1.2246 0.4630 0.3545 0.050 Uiso 1 1 calc R U
H64C H 1.2855 0.3864 0.2959 0.050 Uiso 1 1 calc R U
C65 C 0.6968(10) 0.3074(7) 0.4600(4) 0.0247(16) Uani 1 1 d . .
C66 C 1.1165(11) -0.0209(8) 0.4516(4) 0.0267(17) Uani 1 1 d . .
H101 H 0.584(9) 0.255(4) 0.115(3) 0.032 Uiso 1 1 d D U
H102 H 0.525(8) 0.370(6) 0.154(2) 0.032 Uiso 1 1 d D U
H92 H 0.230(8) 0.683(3) 0.476(3) 0.032 Uiso 1 1 d D U
H91 H 0.353(5) 0.535(5) 0.495(3) 0.032 Uiso 1 1 d D U

loop_
_atom_site_aniso_label
_atom_site_aniso_U_11
_atom_site_aniso_U_22
_atom_site_aniso_U_33
_atom_site_aniso_U_23
_atom_site_aniso_U_13
_atom_site_aniso_U_12
Fe1 0.0146(4) 0.0166(4) 0.0214(5) -0.0052(4) 0.0004(3) -0.0072(3)
Fe2 0.0183(4) 0.0228(5) 0.0240(6) -0.0043(4) -0.0010(4) -0.0057(3)
N1 0.022(3) 0.014(3) 0.019(3) -0.001(2) -0.002(2) -0.009(2)
N2 0.017(2) 0.014(3) 0.023(3) -0.002(2) -0.003(2) -0.003(2)
N3 0.014(2) 0.020(3) 0.030(4) -0.003(3) 0.000(2) -0.007(2)
N4 0.030(3) 0.030(4) 0.041(5) -0.006(3) -0.008(3) -0.004(3)
N5 0.031(3) 0.026(3) 0.044(4) -0.007(3) 0.007(3) -0.006(3)
N6 0.021(3) 0.022(3) 0.032(4) -0.010(3) -0.002(2) -0.009(2)
N7 0.018(2) 0.019(3) 0.026(4) -0.001(2) 0.001(2) -0.010(2)
N8 0.017(2) 0.029(3) 0.031(4) -0.007(3) 0.001(2) -0.011(2)
N9 0.032(3) 0.034(4) 0.038(4) -0.006(3) -0.003(3) -0.009(3)
N10 0.030(3) 0.034(4) 0.034(4) -0.012(3) 0.004(3) -0.011(3)
O2 0.021(2) 0.0161(19) 0.023(3) -0.0013(17) -0.0009(17) -0.0095(15)
O1 0.0223(18) 0.028(2) 0.030(2) -0.0058(18) -0.0004(15) -0.0093(15)
O4 0.031(2) 0.032(3) 0.040(3) -0.010(2) 0.0125(19) -0.0076(19)
O3 0.027(2) 0.041(3) 0.033(3) 0.006(2) 0.0004(19) -0.004(2)
O5 0.025(3) 0.101(5) 0.034(4) -0.025(3) -0.001(2) -0.016(3)
O6 0.079(4) 0.041(3) 0.078(5) -0.005(3) 0.033(4) -0.018(3)
O7 0.031(3) 0.061(4) 0.035(3) 0.003(3) 0.000(2) 0.006(2)
O8 0.042(3) 0.033(3) 0.038(3) -0.003(2) 0.005(2) -0.001(2)
O9 0.038(3) 0.035(3) 0.060(5) -0.008(3) -0.008(3) -0.012(3)
O10 0.035(3) 0.039(4) 0.068(5) -0.023(3) 0.008(3) -0.007(3)
C1 0.019(3) 0.019(4) 0.037(5) -0.006(3) -0.006(3) -0.002(2)
C2 0.029(3) 0.037(4) 0.020(4) 0.002(3) -0.008(3) -0.013(3)
C3 0.037(4) 0.036(4) 0.017(4) -0.007(3) -0.001(3) -0.012(3)
C4 0.032(3) 0.031(4) 0.021(4) 0.000(3) 0.003(3) -0.010(3)
C5 0.013(3) 0.020(3) 0.026(4) -0.007(3) 0.000(2) -0.009(2)
C6 0.016(3) 0.017(3) 0.039(5) -0.007(3) -0.004(3) -0.009(2)
C7 0.018(3) 0.036(4) 0.045(5) -0.007(4) 0.007(3) -0.022(3)
C8 0.025(3) 0.024(4) 0.034(5) -0.003(3) -0.007(3) -0.014(3)
C9 0.033(3) 0.039(4) 0.030(4) -0.006(3) -0.009(3) -0.020(3)
C10 0.025(2) 0.030(3) 0.021(3) -0.006(2) -0.004(2) -0.009(2)
C11 0.023(3) 0.034(3) 0.027(3) 0.003(3) -0.004(2) -0.003(2)
C12 0.030(3) 0.035(4) 0.056(5) 0.013(4) -0.004(3) -0.013(3)
C13 0.024(3) 0.025(3) 0.035(4) 0.007(3) -0.006(3) -0.003(2)
C18 0.058(5) 0.031(4) 0.042(5) 0.006(3) -0.018(4) -0.016(3)
C17 0.057(5) 0.029(4) 0.040(5) -0.002(3) 0.006(4) 0.001(3)
C16 0.029(3) 0.039(4) 0.053(5) 0.004(4) 0.003(3) 0.003(3)
C15 0.030(4) 0.049(5) 0.048(6) -0.006(4) -0.012(3) -0.007(3)
C14 0.034(4) 0.038(4) 0.037(5) -0.009(4) -0.007(3) -0.005(3)
C19 0.016(2) 0.029(3) 0.022(3) -0.008(3) -0.0007(19) -0.006(2)
C20 0.032(3) 0.031(4) 0.026(3) -0.005(3) 0.000(2) -0.010(3)
C21 0.030(3) 0.036(4) 0.044(5) -0.011(3) 0.007(3) -0.010(3)
C22 0.027(3) 0.038(4) 0.027(4) -0.008(3) 0.004(3) -0.009(3)
C23 0.035(4) 0.039(4) 0.033(4) -0.007(3) -0.004(3) -0.007(3)
C24 0.053(5) 0.051(5) 0.036(5) -0.010(4) 0.002(4) -0.029(4)
C25 0.036(4) 0.073(7) 0.037(5) -0.014(5) 0.012(3) -0.025(4)
C26 0.031(4) 0.056(6) 0.044(6) -0.011(5) 0.006(4) -0.003(4)
C27 0.032(4) 0.049(6) 0.051(7) -0.017(5) 0.008(4) -0.005(4)
C28 0.020(3) 0.027(3) 0.024(4) -0.002(3) 0.001(2) -0.010(2)
C29 0.021(3) 0.029(4) 0.030(4) -0.004(3) -0.002(3) -0.015(3)
C30 0.014(3) 0.026(4) 0.035(5) -0.004(3) -0.001(3) -0.014(2)
C31 0.022(3) 0.030(4) 0.036(5) -0.008(3) -0.005(3) -0.014(3)
C32 0.022(3) 0.024(4) 0.018(4) -0.006(3) -0.002(3) -0.012(3)
C33 0.022(3) 0.028(4) 0.022(4) 0.001(3) 0.000(3) -0.012(3)
C34 0.026(3) 0.020(4) 0.031(5) 0.001(3) 0.002(3) -0.006(3)
C35 0.028(3) 0.018(3) 0.031(5) -0.002(3) 0.006(3) -0.012(3)
C36 0.044(4) 0.031(4) 0.022(5) 0.001(3) 0.002(3) -0.009(3)
C37 0.035(4) 0.019(3) 0.032(5) -0.013(3) -0.003(3) -0.007(3)
C38 0.018(3) 0.019(3) 0.016(4) -0.004(3) 0.002(2) -0.008(2)
C39 0.023(3) 0.018(3) 0.024(4) -0.011(3) -0.004(3) -0.003(2)
C40 0.023(3) 0.033(4) 0.036(5) -0.006(3) -0.005(3) -0.013(3)
C41 0.041(4) 0.025(4) 0.030(5) 0.003(3) 0.000(3) -0.020(3)
C42 0.026(3) 0.044(5) 0.038(5) -0.006(4) 0.000(3) -0.013(3)
C43 0.025(3) 0.050(5) 0.029(4) -0.012(3) -0.006(2) -0.003(3)
C44 0.026(3) 0.042(4) 0.036(4) -0.008(3) -0.003(2) -0.003(3)
C45 0.035(4) 0.061(6) 0.061(6) 0.020(5) 0.006(4) 0.002(4)
C46 0.022(3) 0.029(4) 0.042(4) 0.003(3) -0.006(3) 0.001(3)
C47 0.043(4) 0.041(4) 0.042(4) -0.001(3) -0.018(3) -0.017(3)
C48 0.056(5) 0.032(4) 0.035(4) -0.009(3) 0.007(4) -0.004(3)
C49 0.034(4) 0.039(4) 0.064(6) -0.005(4) 0.012(4) -0.006(3)
C50 0.032(4) 0.049(5) 0.068(7) -0.010(5) -0.015(4) -0.009(4)
C51 0.038(4) 0.043(5) 0.035(5) -0.011(4) -0.004(3) -0.004(3)
C52 0.035(3) 0.042(4) 0.031(4) -0.003(3) 0.003(3) -0.008(3)
C53 0.045(4) 0.037(4) 0.028(4) -0.003(3) 0.005(3) -0.006(3)
C54 0.042(4) 0.038(4) 0.060(7) -0.006(4) 0.006(4) 0.003(3)
C55 0.044(5) 0.040(5) 0.042(6) -0.006(4) -0.009(4) -0.003(4)
C56 0.052(6) 0.035(5) 0.065(8) -0.001(5) 0.000(5) 0.002(4)
C57 0.050(6) 0.080(9) 0.077(9) -0.036(7) 0.013(5) -0.013(6)
C58 0.056(6) 0.081(8) 0.038(6) -0.018(5) 0.000(4) -0.032(5)
C59 0.059(6) 0.055(6) 0.053(7) -0.004(5) -0.021(5) -0.015(5)
C60 0.047(4) 0.045(5) 0.037(5) -0.009(4) -0.005(4) -0.009(4)
C61 0.046(4) 0.054(5) 0.044(5) -0.012(4) -0.006(3) -0.025(4)
C62 0.029(4) 0.038(4) 0.034(5) -0.007(4) -0.006(3) -0.017(3)
C63 0.021(3) 0.019(3) 0.031(5) -0.002(3) 0.005(3) -0.006(3)
C64 0.037(4) 0.023(4) 0.040(5) -0.001(3) -0.004(3) -0.012(3)
C65 0.025(3) 0.022(4) 0.030(4) -0.003(3) -0.007(3) -0.010(3)
C66 0.028(4) 0.031(4) 0.025(5) -0.007(4) 0.004(3) -0.016(3)

loop_
_atom_type_symbol
_atom_type_description
_atom_type_scat_dispersion_real
_atom_type_scat_dispersion_imag
_atom_type_scat_source
C C 0.0033 0.0016 'International Tables Vol C Tables 4.2.6.8 and 6.1.1.4'
H H 0.0000 0.0000 'International Tables Vol C Tables 4.2.6.8 and 6.1.1.4'
N N 0.0061 0.0033 'International Tables Vol C Tables 4.2.6.8 and 6.1.1.4'
O O 0.0106 0.0060 'International Tables Vol C Tables 4.2.6.8 and 6.1.1.4'
Fe Fe 0.3463 0.8444 'International Tables Vol C Tables 4.2.6.8 and 6.1.1.4'

loop_
_geom_angle_atom_site_label_1
_geom_angle_atom_site_label_2
_geom_angle_atom_site_label_3
_geom_angle
N2 Fe1 N1 81.6(3)
N2 Fe1 C32 93.7(3)
N1 Fe1 C32 91.0(3)
N2 Fe1 C33 93.5(3)
N1 Fe1 C33 92.1(3)
C32 Fe1 C33 172.5(3)
N2 Fe1 N3 79.4(3)
N1 Fe1 N3 161.0(3)
C32 Fe1 N3 90.7(2)
C33 Fe1 N3 88.7(3)
N2 Fe1 O2 160.2(2)
N1 Fe1 O2 78.6(2)
C32 Fe1 O2 85.8(2)
C33 Fe1 O2 88.1(2)
N3 Fe1 O2 120.4(2)
N7 Fe2 C66 94.0(3)
N7 Fe2 N8 80.5(3)
C66 Fe2 N8 91.9(3)
N7 Fe2 C65 91.9(3)
C66 Fe2 C65 174.0(4)
N8 Fe2 C65 90.1(3)
N7 Fe2 N6 79.9(3)
C66 Fe2 N6 90.3(3)
N8 Fe2 N6 160.3(3)
C65 Fe2 N6 89.8(3)
N7 Fe2 O5 156.1(2)
C66 Fe2 O5 82.8(3)
N8 Fe2 O5 76.0(3)
C65 Fe2 O5 92.2(3)
N6 Fe2 O5 123.7(3)
C30 N1 C29 123.0(6)
C30 N1 Fe1 116.8(5)
C29 N1 Fe1 120.2(5)
C5 N2 C1 120.9(6)
C5 N2 Fe1 121.5(5)
C1 N2 Fe1 117.6(5)
C6 N3 C8 117.3(6)
C6 N3 Fe1 114.2(5)
C8 N3 Fe1 128.5(5)
C63 N6 C62 118.1(6)
C63 N6 Fe2 113.9(5)
C62 N6 Fe2 127.9(5)
C38 N7 C34 121.2(7)
C38 N7 Fe2 118.8(4)
C34 N7 Fe2 120.0(5)
C39 N8 C41 122.8(6)
C39 N8 Fe2 117.0(5)
C41 N8 Fe2 120.2(5)
C28 O2 C19 112.9(5)
C28 O2 Fe1 106.4(4)
C19 O2 Fe1 132.9(4)
C9 O1 C10 116.7(5)
C21 O4 C20 112.4(5)
C11 O3 C12 113.5(6)
C42 O5 C43 116.7(6)
C42 O5 Fe2 106.7(5)
C43 O5 Fe2 134.6(5)
C61 O6 C52 122.3(7)
C45 O7 C44 115.7(8)
C54 O8 C53 110.0(6)
N2 C1 C2 119.6(7)
N2 C1 C30 110.7(7)
C2 C1 C30 129.8(7)
C3 C2 C1 119.7(7)
C2 C3 C4 119.9(8)
C5 C4 C3 119.3(7)
N2 C5 C4 120.6(6)
N2 C5 C6 109.5(6)
C4 C5 C6 129.8(6)
N3 C6 C5 115.3(6)
N3 C6 C7 126.5(7)
C5 C6 C7 118.3(7)
N3 C8 C9 110.8(5)
O1 C9 C8 106.3(6)
O1 C10 C11 104.0(4)
O1 C10 C19 113.7(5)
C11 C10 C19 112.6(5)
O3 C11 C10 108.8(5)
O3 C12 C13 112.8(6)
C18 C13 C14 119.1(7)
C18 C13 C12 120.8(7)
C14 C13 C12 120.0(8)
C13 C18 C17 120.9(8)
C16 C17 C18 120.2(8)
C17 C16 C15 119.5(8)
C14 C15 C16 119.8(9)
C15 C14 C13 120.4(9)
O2 C19 C20 111.9(5)
O2 C19 C10 108.1(5)
C20 C19 C10 117.3(5)
O4 C20 C19 107.1(5)
O4 C21 C22 109.8(7)
C23 C22 C27 119.7(8)
C23 C22 C21 121.6(7)
C27 C22 C21 118.7(8)
C24 C23 C22 119.0(8)
C25 C24 C23 122.2(9)
C26 C25 C24 118.9(8)
C25 C26 C27 120.9(8)
C22 C27 C26 119.2(9)
O2 C28 C29 107.2(5)
N1 C29 C28 107.6(6)
N1 C30 C1 113.2(6)
N1 C30 C31 126.2(6)
C1 C30 C31 120.6(7)
N4 C32 Fe1 177.4(7)
N5 C33 Fe1 177.6(7)
N7 C34 C35 120.1(7)
N7 C34 C63 112.5(7)
C35 C34 C63 127.4(6)
C36 C35 C34 118.5(7)
C35 C36 C37 120.9(8)
C38 C37 C36 118.4(7)
N7 C38 C37 120.8(6)
N7 C38 C39 111.7(6)
C37 C38 C39 127.5(6)
N8 C39 C38 112.0(6)
N8 C39 C40 126.8(7)
C38 C39 C40 121.2(7)
N8 C41 C42 109.5(7)
O5 C42 C41 107.2(7)
O5 C43 C52 106.7(6)
O5 C43 C44 107.4(6)
C52 C43 C44 113.1(5)
O7 C44 C43 107.1(5)
O7 C45 C46 115.7(8)
C51 C46 C47 118.0(7)
C51 C46 C45 120.3(9)
C47 C46 C45 121.6(8)
C48 C47 C46 121.4(7)
C47 C48 C49 119.8(8)
C50 C49 C48 120.3(8)
C49 C50 C51 120.5(9)
C46 C51 C50 120.0(9)
O6 C52 C43 104.3(6)
O6 C52 C53 114.2(6)
C43 C52 C53 113.4(6)
O8 C53 C52 109.5(6)
O8 C54 C55 111.9(8)
C60 C55 C56 116.4(9)
C60 C55 C54 124.6(8)
C56 C55 C54 118.9(9)
C57 C56 C55 122.4(10)
C56 C57 C58 119.4(10)
C59 C58 C57 120.0(10)
C58 C59 C60 120.1(10)
C55 C60 C59 121.6(10)
O6 C61 C62 107.7(7)
N6 C62 C61 110.9(6)
N6 C63 C34 113.6(6)
N6 C63 C64 124.8(7)
C34 C63 C64 121.6(7)
N9 C65 Fe2 176.5(8)
N10 C66 Fe2 178.1(8)

loop_
_geom_bond_atom_site_label_1
_geom_bond_atom_site_label_2
_geom_bond_distance
Fe1 N2 1.835(6)
Fe1 N1 1.913(5)
Fe1 C32 1.957(7)
Fe1 C33 1.965(7)
Fe1 N3 2.042(5)
Fe1 O2 2.233(5)
Fe2 N7 1.844(6)
Fe2 C66 1.958(8)
Fe2 N8 1.967(6)
Fe2 C65 1.968(7)
Fe2 N6 2.041(6)
Fe2 O5 2.303(7)
N1 C30 1.302(10)
N1 C29 1.466(9)
N2 C5 1.358(8)
N2 C1 1.380(9)
N3 C6 1.275(10)
N3 C8 1.484(9)
N4 C32 1.140(10)
N5 C33 1.153(10)
N6 C63 1.325(10)
N6 C62 1.468(10)
N7 C38 1.352(8)
N7 C34 1.360(9)
N8 C39 1.287(10)
N8 C41 1.470(10)
N9 C65 1.134(10)
N10 C66 1.163(11)
O2 C28 1.450(8)
O2 C19 1.461(8)
O1 C9 1.416(8)
O1 C10 1.432(7)
O4 C21 1.412(9)
O4 C20 1.431(8)
O3 C11 1.417(8)
O3 C12 1.424(9)
O5 C42 1.433(10)
O5 C43 1.444(9)
O6 C61 1.370(10)
O6 C52 1.439(8)
O7 C45 1.417(10)
O7 C44 1.418(9)
O8 C54 1.416(10)
O8 C53 1.434(9)
C1 C2 1.390(12)
C1 C30 1.448(10)
C2 C3 1.385(11)
C3 C4 1.395(11)
C4 C5 1.383(11)
C5 C6 1.479(10)
C6 C7 1.538(8)
C8 C9 1.493(11)
C10 C11 1.502(8)
C10 C19 1.534(7)
C12 C13 1.518(10)
C13 C18 1.371(12)
C13 C14 1.393(11)
C18 C17 1.375(12)
C17 C16 1.372(14)
C16 C15 1.399(14)
C15 C14 1.369(12)
C19 C20 1.523(9)
C21 C22 1.507(11)
C22 C23 1.389(12)
C22 C27 1.391(12)
C23 C24 1.372(12)
C24 C25 1.368(14)
C25 C26 1.364(14)
C26 C27 1.399(13)
C28 C29 1.521(11)
C30 C31 1.515(9)
C34 C35 1.402(11)
C34 C63 1.447(12)
C35 C36 1.380(12)
C36 C37 1.397(11)
C37 C38 1.388(11)
C38 C39 1.481(9)
C39 C40 1.492(10)
C41 C42 1.490(12)
C43 C52 1.505(10)
C43 C44 1.530(9)
C45 C46 1.493(11)
C46 C51 1.387(12)
C46 C47 1.393(12)
C47 C48 1.370(11)
C48 C49 1.381(13)
C49 C50 1.350(15)
C50 C51 1.402(13)
C52 C53 1.527(9)
C54 C55 1.495(14)
C55 C60 1.380(13)
C55 C56 1.390(13)
C56 C57 1.372(16)
C57 C58 1.382(17)
C58 C59 1.352(15)
C59 C60 1.395(14)
C61 C62 1.509(12)
C63 C64 1.467(10)
